data_4303076
loop_
_publ_author_name
'Andrew L. Johnson'
'Alexander M. Willcocks'
'Stephen P. Richards'

_publ_contact_author_address
;
Department of Chemistry,
University of Bath.
Claverton Down.
Bath.
BA2 7AY
United Kingdon
;
_publ_contact_author_email a.l.johnson@bath.ac.uk
_publ_contact_author_fax '+44 (0) 1225 386231'
_publ_contact_author_name 'Dr. Andrew L. Johnson'
_publ_contact_author_phone '+44 (0) 1225 384467'
_publ_section_title
;
Synthesis and Structures of Group 11 Metal Triazenide Complexes: Ligand
Supported Metallophilic Interactions
;
_journal_name_full 'Inorganic Chemistry'
_journal_page_first 8613
_journal_page_last 8622
_journal_paper_doi 10.1021/ic901051f
_journal_volume 48
_journal_year 2009
_chemical_formula_sum 'C71 H95 Cu3 N6'
_chemical_formula_weight 1223.15
_chemical_name_systematic
; 
 ? 
;
_space_group_IT_number 2
_symmetry_cell_setting triclinic
_symmetry_space_group_name_Hall '-P 1'
_symmetry_space_group_name_H-M 'P -1'
_atom_sites_solution_hydrogens geom
_atom_sites_solution_primary direct
_atom_sites_solution_secondary difmap
_audit_creation_method SHELXL-97
_cell_angle_alpha 71.6040(10)
_cell_angle_beta 81.2990(10)
_cell_angle_gamma 83.8170(10)
_cell_formula_units_Z 2
_cell_length_a 11.5430(2)
_cell_length_b 15.3140(2)
_cell_length_c 20.2000(3)
_cell_measurement_reflns_used 53645
_cell_measurement_temperature 150(2)
_cell_measurement_theta_max 27.56
_cell_measurement_theta_min 8.53
_cell_volume 3342.43(9)
_computing_cell_refinement 'HKL Scalepack (Otwinowski & Minor 1997)'
_computing_data_collection 'Kappa CCD'
_computing_data_reduction 'Denzo and Scalepak (Otwinowski & Minor, 1997)'
_computing_molecular_graphics 'ORTEP 3 for Windows (Farrugia, 1997)'
_computing_publication_material 'SHELXL-97 (Sheldrick, 1997)'
_computing_structure_refinement 'SHELXL-97 (Sheldrick, 1997)'
_computing_structure_solution 'SHELXS-86 (Sheldrick, 1986)'
_diffrn_ambient_temperature 150(2)
_diffrn_measured_fraction_theta_full 0.958
_diffrn_measured_fraction_theta_max 0.958
_diffrn_measurement_device_type 'Bruker Kappa CCD Diffractometer'
_diffrn_measurement_method 'omega and phi scans'
_diffrn_radiation_monochromator graphite
_diffrn_radiation_source 'fine-focus sealed tube'
_diffrn_radiation_type MoK\a
_diffrn_radiation_wavelength 0.71073
_diffrn_reflns_av_R_equivalents 0.0528
_diffrn_reflns_av_sigmaI/netI 0.0566
_diffrn_reflns_limit_h_max 15
_diffrn_reflns_limit_h_min -14
_diffrn_reflns_limit_k_max 19
_diffrn_reflns_limit_k_min -19
_diffrn_reflns_limit_l_max 26
_diffrn_reflns_limit_l_min -26
_diffrn_reflns_number 53645
_diffrn_reflns_theta_full 27.56
_diffrn_reflns_theta_max 27.56
_diffrn_reflns_theta_min 8.53
_diffrn_standards_decay_% 0
_diffrn_standards_interval_count 0
_diffrn_standards_interval_time 0
_diffrn_standards_number 0
_exptl_absorpt_coefficient_mu 0.989
_exptl_absorpt_correction_T_max 0.8267
_exptl_absorpt_correction_T_min 0.6930
_exptl_absorpt_correction_type multi-scan
_exptl_absorpt_process_details 'SORTAV (Blessing, 1995)'
_exptl_crystal_colour Colorless
_exptl_crystal_density_diffrn 1.215
_exptl_crystal_density_method 'not measured'
_exptl_crystal_description Block
_exptl_crystal_F_000 1300
_exptl_crystal_size_max 0.40
_exptl_crystal_size_mid 0.20
_exptl_crystal_size_min 0.20
_refine_diff_density_max 0.784
_refine_diff_density_min -0.500
_refine_diff_density_rms 0.060
_refine_ls_extinction_method none
_refine_ls_goodness_of_fit_ref 1.023
_refine_ls_hydrogen_treatment constr
_refine_ls_matrix_type full
_refine_ls_number_parameters 724
_refine_ls_number_reflns 14779
_refine_ls_number_restraints 0
_refine_ls_restrained_S_all 1.023
_refine_ls_R_factor_all 0.0690
_refine_ls_R_factor_gt 0.0404
_refine_ls_shift/su_max 0.001
_refine_ls_shift/su_mean 0.000
_refine_ls_structure_factor_coef Fsqd
_refine_ls_weighting_details 'calc w=1/[\s^2^(Fo^2^)+(0.0415P)^2^+1.6134P] where P=(Fo^2^+2Fc^2^)/3'
_refine_ls_weighting_scheme calc
_refine_ls_wR_factor_gt 0.0872
_refine_ls_wR_factor_ref 0.0993
_reflns_number_gt 10898
_reflns_number_total 14779
_reflns_threshold_expression >2sigma(I)
_cod_data_source_file ic901051f_si_001_4.cif
_cod_data_source_block Cu3L2Mes:2Tol
_cod_depositor_comments
;
The following automatic conversions were performed:
'_symmetry_cell_setting' value 'Triclinic' changed to 'triclinic'
according to '/home/saulius/struct/CIF-dictionaries/cif_core.dic'
dictionary named 'cif_core.dic' version 2.4.1 from
2010-06-29.

'_exptl_absorpt_correction_type' value 'Multi-scan' changed
to 'multi-scan' according to
'/home/saulius/struct/CIF-dictionaries/cif_core.dic' dictionary named
'cif_core.dic' version 2.4.1 from
2010-06-29.

'_refine_ls_hydrogen_treatment' value 'Constr' changed to
'constr' according to '/home/saulius/struct/CIF-dictionaries/cif_core.dic'
dictionary named 'cif_core.dic' version 2.4.1 from 2010-06-29.

Automatic conversion script
Id: cif_fix_enum 1527 2010-12-29 10:47:43Z saulius 
;
_cod_database_code 4303076

loop_
_symmetry_equiv_pos_as_xyz
'x, y, z'
'-x, -y, -z'

loop_
_atom_site_label
_atom_site_type_symbol
_atom_site_fract_x
_atom_site_fract_y
_atom_site_fract_z
_atom_site_U_iso_or_equiv
_atom_site_adp_type
_atom_site_occupancy
_atom_site_symmetry_multiplicity
_atom_site_calc_flag
_atom_site_refinement_flags
_atom_site_disorder_assembly
_atom_site_disorder_group
Cu1 Cu 0.24278(2) 0.218198(16) 0.183976(13) 0.02092(7) Uani 1 1 d . . .
Cu2 Cu 0.31367(2) 0.153535(17) 0.313432(13) 0.02278(7) Uani 1 1 d . . .
Cu3 Cu 0.32941(2) 0.046301(17) 0.244778(13) 0.02418(8) Uani 1 1 d . . .
N1 N 0.14631(15) 0.28930(11) 0.23476(9) 0.0204(4) Uani 1 1 d . . .
N2 N 0.16095(15) 0.31302(11) 0.28919(9) 0.0211(4) Uani 1 1 d . . .
N3 N 0.24747(15) 0.26842(12) 0.32250(9) 0.0217(4) Uani 1 1 d . . .
N4 N 0.31002(16) 0.18377(11) 0.10366(9) 0.0228(4) Uani 1 1 d . . .
N5 N 0.32925(17) 0.10175(12) 0.09663(10) 0.0263(4) Uani 1 1 d . . .
N6 N 0.31927(18) 0.03521(12) 0.15565(10) 0.0276(4) Uani 1 1 d . . .
C1 C 0.04363(18) 0.33635(14) 0.20298(11) 0.0219(4) Uani 1 1 d . . .
C2 C -0.06196(19) 0.29234(15) 0.22259(12) 0.0262(5) Uani 1 1 d . . .
C3 C -0.1570(2) 0.33471(17) 0.18737(13) 0.0319(5) Uani 1 1 d . . .
H3 H -0.2294 0.3059 0.1997 0.038 Uiso 1 1 calc R . .
C4 C -0.1483(2) 0.41760(17) 0.13490(13) 0.0337(5) Uani 1 1 d . . .
H4 H -0.2142 0.4451 0.1110 0.040 Uiso 1 1 calc R . .
C5 C -0.0442(2) 0.46093(16) 0.11682(13) 0.0326(5) Uani 1 1 d . . .
H5 H -0.0397 0.5189 0.0812 0.039 Uiso 1 1 calc R . .
C6 C 0.0544(2) 0.42116(15) 0.14988(12) 0.0264(5) Uani 1 1 d . . .
C7 C 0.1691(2) 0.46893(16) 0.12912(13) 0.0334(5) Uani 1 1 d . . .
H7 H 0.2315 0.4230 0.1511 0.040 Uiso 1 1 calc R . .
C8 C 0.2050(3) 0.4980(2) 0.05022(15) 0.0449(6) Uani 1 1 d . . .
H8A H 0.2052 0.4450 0.0330 0.067 Uiso 1 1 calc R . .
H8B H 0.2839 0.5210 0.0396 0.067 Uiso 1 1 calc R . .
H8C H 0.1492 0.5469 0.0272 0.067 Uiso 1 1 calc R . .
C9 C 0.1641(3) 0.5492(3) 0.1579(2) 0.0627(9) Uani 1 1 d . . .
H9A H 0.1041 0.5960 0.1372 0.094 Uiso 1 1 calc R . .
H9B H 0.2407 0.5760 0.1461 0.094 Uiso 1 1 calc R . .
H9C H 0.1443 0.5277 0.2091 0.094 Uiso 1 1 calc R . .
C10 C -0.0736(2) 0.19953(16) 0.27954(13) 0.0333(5) Uani 1 1 d . . .
H10 H -0.0040 0.1879 0.3059 0.040 Uiso 1 1 calc R . .
C11 C -0.0711(3) 0.12229(19) 0.24661(18) 0.0539(8) Uani 1 1 d . . .
H11A H -0.1369 0.1333 0.2189 0.081 Uiso 1 1 calc R . .
H11B H -0.0780 0.0631 0.2838 0.081 Uiso 1 1 calc R . .
H11C H 0.0031 0.1209 0.2160 0.081 Uiso 1 1 calc R . .
C12 C -0.1836(2) 0.1990(2) 0.33206(15) 0.0445(6) Uani 1 1 d . . .
H12A H -0.1836 0.2495 0.3522 0.067 Uiso 1 1 calc R . .
H12B H -0.1845 0.1401 0.3697 0.067 Uiso 1 1 calc R . .
H12C H -0.2535 0.2072 0.3080 0.067 Uiso 1 1 calc R . .
C13 C 0.25745(19) 0.29991(14) 0.38176(11) 0.0240(4) Uani 1 1 d . . .
C14 C 0.3219(2) 0.37706(15) 0.37146(12) 0.0282(5) Uani 1 1 d . . .
C15 C 0.3243(3) 0.40803(18) 0.42874(13) 0.0390(6) Uani 1 1 d . . .
H15 H 0.3648 0.4614 0.4227 0.047 Uiso 1 1 calc R . .
C16 C 0.2689(3) 0.3628(2) 0.49447(14) 0.0435(6) Uani 1 1 d . . .
H16 H 0.2712 0.3854 0.5330 0.052 Uiso 1 1 calc R . .
C17 C 0.2104(2) 0.28516(19) 0.50417(13) 0.0402(6) Uani 1 1 d . . .
H17 H 0.1744 0.2536 0.5498 0.048 Uiso 1 1 calc R . .
C18 C 0.2029(2) 0.25196(16) 0.44836(12) 0.0300(5) Uani 1 1 d . . .
C19 C 0.1320(2) 0.16974(17) 0.45897(13) 0.0329(5) Uani 1 1 d . . .
H19 H 0.1571 0.1467 0.4175 0.039 Uiso 1 1 calc R . .
C20 C 0.0022(3) 0.1996(2) 0.45834(17) 0.0497(7) Uani 1 1 d . . .
H20A H -0.0262 0.2214 0.4990 0.075 Uiso 1 1 calc R . .
H20B H -0.0417 0.1472 0.4606 0.075 Uiso 1 1 calc R . .
H20C H -0.0091 0.2496 0.4150 0.075 Uiso 1 1 calc R . .
C21 C 0.1529(3) 0.0900(2) 0.52391(16) 0.0486(7) Uani 1 1 d . . .
H21A H 0.2365 0.0699 0.5217 0.073 Uiso 1 1 calc R . .
H21B H 0.1067 0.0388 0.5262 0.073 Uiso 1 1 calc R . .
H21C H 0.1288 0.1098 0.5659 0.073 Uiso 1 1 calc R . .
C22 C 0.3904(2) 0.42308(15) 0.30038(12) 0.0300(5) Uani 1 1 d . . .
H22 H 0.3485 0.4150 0.2630 0.036 Uiso 1 1 calc R . .
C23 C 0.5117(3) 0.3736(2) 0.29623(15) 0.0443(6) Uani 1 1 d . . .
H23A H 0.5538 0.3791 0.3332 0.066 Uiso 1 1 calc R . .
H23B H 0.5558 0.4014 0.2501 0.066 Uiso 1 1 calc R . .
H23C H 0.5036 0.3082 0.3027 0.066 Uiso 1 1 calc R . .
C24 C 0.4014(3) 0.52593(18) 0.28554(16) 0.0483(7) Uani 1 1 d . . .
H24A H 0.3232 0.5563 0.2922 0.073 Uiso 1 1 calc R . .
H24B H 0.4373 0.5524 0.2370 0.073 Uiso 1 1 calc R . .
H24C H 0.4507 0.5353 0.3179 0.073 Uiso 1 1 calc R . .
C25 C 0.3367(2) 0.25504(14) 0.03749(11) 0.0237(4) Uani 1 1 d . . .
C26 C 0.2607(2) 0.27795(15) -0.01463(12) 0.0276(5) Uani 1 1 d . . .
C27 C 0.2905(2) 0.35012(16) -0.07574(12) 0.0345(5) Uani 1 1 d . . .
H27 H 0.2415 0.3668 -0.1122 0.041 Uiso 1 1 calc R . .
C28 C 0.3895(2) 0.39761(16) -0.08431(13) 0.0366(6) Uani 1 1 d . . .
H28 H 0.4072 0.4470 -0.1260 0.044 Uiso 1 1 calc R . .
C29 C 0.4624(2) 0.37382(16) -0.03277(13) 0.0350(5) Uani 1 1 d . . .
H29 H 0.5301 0.4072 -0.0392 0.042 Uiso 1 1 calc R . .
C30 C 0.4387(2) 0.30134(15) 0.02898(12) 0.0288(5) Uani 1 1 d . . .
C31 C 0.5223(2) 0.27428(18) 0.08447(13) 0.0372(6) Uani 1 1 d . . .
H31 H 0.4930 0.2189 0.1227 0.045 Uiso 1 1 calc R . .
C32 C 0.5247(3) 0.3512(3) 0.1165(2) 0.0707(11) Uani 1 1 d . . .
H32A H 0.5538 0.4062 0.0800 0.106 Uiso 1 1 calc R . .
H32B H 0.5767 0.3315 0.1534 0.106 Uiso 1 1 calc R . .
H32C H 0.4452 0.3657 0.1369 0.106 Uiso 1 1 calc R . .
C33 C 0.6466(3) 0.2491(2) 0.05460(19) 0.0554(8) Uani 1 1 d . . .
H33A H 0.6442 0.2007 0.0328 0.083 Uiso 1 1 calc R . .
H33B H 0.6962 0.2269 0.0926 0.083 Uiso 1 1 calc R . .
H33C H 0.6791 0.3038 0.0192 0.083 Uiso 1 1 calc R . .
C34 C 0.1499(2) 0.22757(17) -0.00439(14) 0.0347(5) Uani 1 1 d . . .
H34 H 0.1686 0.1608 0.0197 0.042 Uiso 1 1 calc R . .
C35 C 0.0522(3) 0.2621(2) 0.04254(16) 0.0463(7) Uani 1 1 d . . .
H35A H 0.0788 0.2542 0.0880 0.069 Uiso 1 1 calc R . .
H35B H -0.0171 0.2268 0.0498 0.069 Uiso 1 1 calc R . .
H35C H 0.0319 0.3276 0.0201 0.069 Uiso 1 1 calc R . .
C36 C 0.1055(3) 0.2351(3) -0.07383(17) 0.0578(8) Uani 1 1 d . . .
H36A H 0.0785 0.2992 -0.0962 0.087 Uiso 1 1 calc R . .
H36B H 0.0403 0.1952 -0.0646 0.087 Uiso 1 1 calc R . .
H36C H 0.1694 0.2159 -0.1051 0.087 Uiso 1 1 calc R . .
C37 C 0.3370(2) -0.05487(15) 0.14583(12) 0.0330(5) Uani 1 1 d . . .
C38 C 0.2382(3) -0.10366(18) 0.15197(15) 0.0452(7) Uani 1 1 d . . .
C39 C 0.2573(4) -0.1916(2) 0.14365(18) 0.0597(9) Uani 1 1 d . . .
H39 H 0.1919 -0.2263 0.1474 0.072 Uiso 1 1 calc R . .
C40 C 0.3681(4) -0.22829(19) 0.13027(17) 0.0593(9) Uani 1 1 d . . .
H40 H 0.3787 -0.2878 0.1242 0.071 Uiso 1 1 calc R . .
C41 C 0.4649(3) -0.17989(18) 0.12550(15) 0.0517(8) Uani 1 1 d . . .
H41 H 0.5414 -0.2067 0.1165 0.062 Uiso 1 1 calc R . .
C42 C 0.4519(3) -0.09221(16) 0.13376(13) 0.0386(6) Uani 1 1 d . . .
C43 C 0.5591(3) -0.04084(18) 0.13064(15) 0.0428(6) Uani 1 1 d . . .
H43 H 0.5305 0.0171 0.1425 0.051 Uiso 1 1 calc R . .
C44 C 0.6267(4) -0.0129(3) 0.05715(18) 0.0635(9) Uani 1 1 d . . .
H44A H 0.6954 0.0195 0.0572 0.095 Uiso 1 1 calc R . .
H44B H 0.5758 0.0279 0.0240 0.095 Uiso 1 1 calc R . .
H44C H 0.6525 -0.0681 0.0429 0.095 Uiso 1 1 calc R . .
C45 C 0.6396(3) -0.0962(3) 0.1848(2) 0.0687(9) Uani 1 1 d . . .
H45A H 0.5940 -0.1146 0.2315 0.103 Uiso 1 1 calc R . .
H45B H 0.7025 -0.0582 0.1850 0.103 Uiso 1 1 calc R . .
H45C H 0.6738 -0.1514 0.1726 0.103 Uiso 1 1 calc R . .
C46 C 0.1152(3) -0.0617(2) 0.1642(2) 0.0635(9) Uani 1 1 d . . .
H46 H 0.1214 -0.0079 0.1811 0.076 Uiso 1 1 calc R . .
C47 C 0.0355(4) -0.1282(3) 0.2201(3) 0.0815(12) Uani 1 1 d . . .
H47A H 0.0242 -0.1802 0.2039 0.122 Uiso 1 1 calc R . .
H47B H -0.0407 -0.0961 0.2287 0.122 Uiso 1 1 calc R . .
H47C H 0.0717 -0.1511 0.2638 0.122 Uiso 1 1 calc R . .
C48 C 0.0609(4) -0.0253(3) 0.0957(3) 0.0922(14) Uani 1 1 d . . .
H48A H 0.1116 0.0192 0.0609 0.138 Uiso 1 1 calc R . .
H48B H -0.0167 0.0050 0.1041 0.138 Uiso 1 1 calc R . .
H48C H 0.0528 -0.0767 0.0779 0.138 Uiso 1 1 calc R . .
C101 C 0.3663(2) 0.02137(14) 0.34063(11) 0.0253(5) Uani 1 1 d . . .
C102 C 0.4852(2) 0.00976(16) 0.35278(13) 0.0295(5) Uani 1 1 d . . .
C103 C 0.5178(2) -0.05385(18) 0.41400(14) 0.0394(6) Uani 1 1 d . . .
H103 H 0.5980 -0.0608 0.4216 0.047 Uiso 1 1 calc R . .
C104 C 0.4376(2) -0.10785(17) 0.46472(13) 0.0370(6) Uani 1 1 d . . .
C105 C 0.3221(2) -0.09828(16) 0.45197(13) 0.0339(5) Uani 1 1 d . . .
H105 H 0.2664 -0.1357 0.4854 0.041 Uiso 1 1 calc R . .
C106 C 0.2852(2) -0.03539(15) 0.39152(12) 0.0268(5) Uani 1 1 d . . .
C107 C 0.5766(2) 0.0666(2) 0.29979(16) 0.0448(6) Uani 1 1 d . . .
H10A H 0.6552 0.0416 0.3118 0.067 Uiso 1 1 calc R . .
H10B H 0.5651 0.1307 0.3005 0.067 Uiso 1 1 calc R . .
H10C H 0.5688 0.0644 0.2527 0.067 Uiso 1 1 calc R . .
C108 C 0.4755(3) -0.1746(2) 0.53151(16) 0.0586(8) Uani 1 1 d . . .
H10D H 0.5046 -0.1405 0.5587 0.088 Uiso 1 1 calc R . .
H10E H 0.5382 -0.2178 0.5199 0.088 Uiso 1 1 calc R . .
H10F H 0.4085 -0.2088 0.5594 0.088 Uiso 1 1 calc R . .
C109 C 0.1580(2) -0.02996(18) 0.38044(14) 0.0390(6) Uani 1 1 d . . .
H10G H 0.1394 -0.0884 0.3756 0.058 Uiso 1 1 calc R . .
H10H H 0.1440 0.0202 0.3376 0.058 Uiso 1 1 calc R . .
H10I H 0.1080 -0.0182 0.4209 0.058 Uiso 1 1 calc R . .
C1S C 0.3503(3) 0.70156(13) 0.39095(11) 0.0812(13) Uani 1 1 d G . .
C2S C 0.4238(2) 0.65855(19) 0.44198(14) 0.1001(15) Uani 1 1 d G . .
H2S H 0.5055 0.6676 0.4322 0.120 Uiso 1 1 calc R . .
C3S C 0.3777(3) 0.60234(18) 0.50725(13) 0.171(4) Uani 1 1 d G . .
H3S H 0.4280 0.5729 0.5421 0.205 Uiso 1 1 calc R . .
C4S C 0.2582(2) 0.58914(13) 0.52149(11) 0.182(6) Uani 1 1 d G . .
H4S H 0.2267 0.5507 0.5661 0.219 Uiso 1 1 calc R . .
C5S C 0.1846(2) 0.63215(17) 0.47046(15) 0.172(4) Uani 1 1 d G . .
H5S H 0.1029 0.6231 0.4802 0.206 Uiso 1 1 calc R . .
C6S C 0.2307(3) 0.68836(16) 0.40519(14) 0.111(2) Uani 1 1 d G . .
H6S H 0.1805 0.7178 0.3703 0.133 Uiso 1 1 calc R . .
C7S C 0.3975(3) 0.76045(16) 0.32549(13) 0.149(3) Uani 1 1 d G . .
H7S1 H 0.4800 0.7408 0.3149 0.223 Uiso 1 1 calc R . .
H7S2 H 0.3922 0.8239 0.3275 0.223 Uiso 1 1 calc R . .
H7S3 H 0.3532 0.7576 0.2886 0.223 Uiso 1 1 calc R . .
C21S C 0.0667(3) 0.4447(2) 0.67250(16) 0.0517(7) Uani 1 1 d . . .
C22S C 0.1277(3) 0.4921(2) 0.70400(18) 0.0585(9) Uani 1 1 d . . .
H22S H 0.0983 0.5515 0.7064 0.070 Uiso 1 1 calc R . .
C23S C 0.2307(3) 0.4526(3) 0.73182(17) 0.0616(9) Uani 1 1 d . . .
H23S H 0.2717 0.4855 0.7528 0.074 Uiso 1 1 calc R . .
C24S C 0.2732(4) 0.3678(3) 0.72925(19) 0.0665(9) Uani 1 1 d . . .
H24S H 0.3443 0.3416 0.7478 0.080 Uiso 1 1 calc R . .
C25S C 0.2141(4) 0.31972(18) 0.70009(14) 0.0677(10) Uani 1 1 d G . .
H25S H 0.2435 0.2597 0.6991 0.081 Uiso 1 1 calc R . .
C26S C 0.1132(3) 0.3574(2) 0.67229(17) 0.0532(8) Uani 1 1 d . . .
H26S H 0.0734 0.3228 0.6521 0.064 Uiso 1 1 calc R . .
C27S C -0.0416(4) 0.4871(3) 0.6405(3) 0.0835(12) Uani 1 1 d . . .
H27A H -0.0260 0.5002 0.5893 0.125 Uiso 1 1 calc R . .
H27B H -0.0656 0.5447 0.6517 0.125 Uiso 1 1 calc R . .
H27C H -0.1045 0.4444 0.6592 0.125 Uiso 1 1 calc R . .

loop_
_atom_site_aniso_label
_atom_site_aniso_U_11
_atom_site_aniso_U_22
_atom_site_aniso_U_33
_atom_site_aniso_U_23
_atom_site_aniso_U_13
_atom_site_aniso_U_12
Cu1 0.02159(14) 0.01873(13) 0.02205(13) -0.00570(10) -0.00332(10) -0.00033(9)
Cu2 0.02386(14) 0.01930(13) 0.02433(14) -0.00497(10) -0.00585(11) 0.00117(10)
Cu3 0.02904(15) 0.01881(13) 0.02316(14) -0.00415(10) -0.00358(11) -0.00124(10)
N1 0.0182(9) 0.0195(8) 0.0221(9) -0.0038(7) -0.0047(7) -0.0005(7)
N2 0.0201(9) 0.0199(8) 0.0225(9) -0.0048(7) -0.0029(7) -0.0021(7)
N3 0.0205(9) 0.0222(9) 0.0232(9) -0.0066(7) -0.0070(7) 0.0002(7)
N4 0.0265(10) 0.0180(8) 0.0236(9) -0.0053(7) -0.0040(8) -0.0022(7)
N5 0.0323(11) 0.0202(9) 0.0258(9) -0.0060(7) -0.0036(8) -0.0024(7)
N6 0.0378(11) 0.0186(9) 0.0257(10) -0.0066(7) -0.0014(8) -0.0023(7)
C1 0.0207(11) 0.0227(10) 0.0233(10) -0.0080(8) -0.0064(9) 0.0021(8)
C2 0.0219(11) 0.0275(11) 0.0296(12) -0.0087(9) -0.0049(9) -0.0006(9)
C3 0.0213(12) 0.0364(13) 0.0394(13) -0.0116(11) -0.0077(10) -0.0013(9)
C4 0.0251(12) 0.0368(13) 0.0387(13) -0.0088(11) -0.0140(10) 0.0062(10)
C5 0.0323(13) 0.0270(11) 0.0339(13) -0.0015(10) -0.0113(10) 0.0044(9)
C6 0.0249(12) 0.0248(11) 0.0280(11) -0.0058(9) -0.0053(9) 0.0004(8)
C7 0.0288(13) 0.0285(12) 0.0369(13) 0.0016(10) -0.0088(10) -0.0040(9)
C8 0.0400(16) 0.0467(15) 0.0457(16) -0.0104(12) 0.0029(13) -0.0153(12)
C9 0.064(2) 0.072(2) 0.068(2) -0.0387(18) 0.0027(17) -0.0326(17)
C10 0.0256(12) 0.0318(12) 0.0387(13) -0.0017(10) -0.0085(10) -0.0068(9)
C11 0.062(2) 0.0321(14) 0.0620(19) -0.0073(13) -0.0058(16) -0.0052(13)
C12 0.0309(14) 0.0525(16) 0.0438(15) -0.0037(12) -0.0020(12) -0.0134(12)
C13 0.0233(11) 0.0258(11) 0.0241(11) -0.0090(9) -0.0061(9) 0.0015(8)
C14 0.0312(13) 0.0276(11) 0.0280(11) -0.0093(9) -0.0085(10) -0.0020(9)
C15 0.0499(16) 0.0373(13) 0.0348(13) -0.0141(11) -0.0081(12) -0.0119(11)
C16 0.0580(18) 0.0518(16) 0.0291(13) -0.0223(12) -0.0028(12) -0.0132(13)
C17 0.0446(16) 0.0505(15) 0.0257(12) -0.0132(11) 0.0028(11) -0.0100(12)
C18 0.0278(12) 0.0348(12) 0.0278(12) -0.0100(10) -0.0028(10) -0.0025(9)
C19 0.0312(13) 0.0373(13) 0.0286(12) -0.0077(10) 0.0015(10) -0.0101(10)
C20 0.0346(15) 0.0527(17) 0.0538(17) -0.0001(14) -0.0093(13) -0.0116(12)
C21 0.0440(17) 0.0429(15) 0.0527(17) -0.0004(13) -0.0121(14) -0.0108(12)
C22 0.0351(13) 0.0291(12) 0.0270(12) -0.0069(9) -0.0061(10) -0.0090(9)
C23 0.0425(16) 0.0461(15) 0.0386(14) -0.0084(12) 0.0030(12) -0.0035(12)
C24 0.0577(19) 0.0332(14) 0.0495(17) -0.0087(12) 0.0054(14) -0.0119(12)
C25 0.0298(12) 0.0191(10) 0.0222(10) -0.0065(8) -0.0042(9) 0.0005(8)
C26 0.0334(13) 0.0237(11) 0.0268(11) -0.0090(9) -0.0067(10) 0.0020(9)
C27 0.0442(15) 0.0323(12) 0.0249(12) -0.0070(10) -0.0092(11) 0.0087(11)
C28 0.0472(16) 0.0262(12) 0.0264(12) 0.0014(9) 0.0025(11) 0.0014(10)
C29 0.0343(14) 0.0282(12) 0.0378(13) -0.0047(10) 0.0020(11) -0.0076(10)
C30 0.0314(13) 0.0263(11) 0.0265(11) -0.0041(9) -0.0040(10) -0.0036(9)
C31 0.0312(13) 0.0440(14) 0.0333(13) -0.0028(11) -0.0076(11) -0.0118(11)
C32 0.0467(19) 0.111(3) 0.081(2) -0.066(2) -0.0309(18) 0.0229(19)
C33 0.0457(17) 0.0557(18) 0.069(2) -0.0237(16) -0.0226(15) 0.0159(14)
C34 0.0365(14) 0.0305(12) 0.0421(14) -0.0139(11) -0.0152(11) -0.0013(10)
C35 0.0368(15) 0.0576(17) 0.0498(16) -0.0225(14) -0.0023(13) -0.0120(13)
C36 0.0530(19) 0.081(2) 0.0539(18) -0.0353(17) -0.0170(15) -0.0068(16)
C37 0.0515(16) 0.0196(11) 0.0269(12) -0.0077(9) -0.0008(11) -0.0025(10)
C38 0.0631(19) 0.0294(13) 0.0468(16) -0.0161(12) -0.0034(14) -0.0101(12)
C39 0.088(3) 0.0345(15) 0.064(2) -0.0241(14) 0.0008(18) -0.0200(16)
C40 0.103(3) 0.0233(13) 0.0518(18) -0.0179(12) 0.0077(18) -0.0076(15)
C41 0.081(2) 0.0280(13) 0.0403(15) -0.0118(11) 0.0065(15) 0.0076(14)
C42 0.0599(18) 0.0232(11) 0.0278(12) -0.0060(10) 0.0020(12) 0.0023(11)
C43 0.0473(16) 0.0337(13) 0.0434(15) -0.0135(11) 0.0025(13) 0.0084(11)
C44 0.072(2) 0.064(2) 0.0510(19) -0.0176(16) 0.0118(17) -0.0137(17)
C45 0.064(2) 0.068(2) 0.066(2) -0.0126(18) -0.0117(18) 0.0115(17)
C46 0.056(2) 0.0467(17) 0.101(3) -0.0374(18) -0.0084(19) -0.0173(15)
C47 0.063(2) 0.089(3) 0.097(3) -0.035(2) 0.005(2) -0.021(2)
C48 0.084(3) 0.058(2) 0.130(4) -0.005(2) -0.038(3) -0.022(2)
C101 0.0268(12) 0.0206(10) 0.0264(11) -0.0045(9) -0.0035(9) -0.0001(8)
C102 0.0249(12) 0.0291(11) 0.0364(13) -0.0116(10) -0.0082(10) 0.0016(9)
C103 0.0298(13) 0.0449(14) 0.0443(15) -0.0124(12) -0.0168(12) 0.0068(11)
C104 0.0435(15) 0.0340(13) 0.0297(12) -0.0044(10) -0.0129(11) 0.0100(11)
C105 0.0389(14) 0.0272(12) 0.0289(12) -0.0013(9) -0.0024(11) 0.0024(10)
C106 0.0269(12) 0.0245(11) 0.0269(11) -0.0050(9) -0.0043(9) 0.0008(9)
C107 0.0268(13) 0.0490(16) 0.0555(17) -0.0104(13) -0.0025(12) -0.0094(11)
C108 0.066(2) 0.0590(19) 0.0395(16) 0.0012(14) -0.0229(15) 0.0192(16)
C109 0.0278(13) 0.0403(14) 0.0405(14) 0.0006(11) -0.0029(11) -0.0074(10)
C1S 0.127(4) 0.048(2) 0.069(2) -0.0276(18) 0.014(3) -0.012(2)
C2S 0.115(4) 0.085(3) 0.109(4) -0.021(3) -0.051(3) -0.020(3)
C3S 0.299(12) 0.117(5) 0.129(6) -0.041(5) -0.088(7) -0.058(6)
C4S 0.359(16) 0.107(5) 0.087(4) -0.059(4) 0.083(7) -0.109(8)
C5S 0.169(8) 0.120(6) 0.236(10) -0.111(7) 0.094(8) -0.049(5)
C6S 0.067(3) 0.093(3) 0.208(7) -0.101(4) -0.018(3) 0.011(2)
C7S 0.282(9) 0.058(3) 0.091(3) -0.034(3) 0.057(5) -0.024(4)
C21S 0.0464(17) 0.0580(18) 0.0484(17) -0.0199(14) 0.0077(14) -0.0012(14)
C22S 0.072(2) 0.0474(17) 0.0580(19) -0.0262(15) 0.0141(17) -0.0106(16)
C23S 0.071(2) 0.073(2) 0.0444(17) -0.0180(16) -0.0019(17) -0.0242(19)
C24S 0.065(2) 0.076(2) 0.054(2) -0.0145(18) -0.0087(17) 0.0025(18)
C25S 0.083(3) 0.0531(19) 0.063(2) -0.0157(17) -0.011(2) 0.0107(18)
C26S 0.062(2) 0.0486(17) 0.0537(18) -0.0248(14) 0.0022(16) -0.0074(15)
C27S 0.060(2) 0.091(3) 0.101(3) -0.037(2) -0.014(2) 0.015(2)

loop_
_atom_type_symbol
_atom_type_description
_atom_type_scat_dispersion_real
_atom_type_scat_dispersion_imag
_atom_type_scat_source
C C 0.0033 0.0016 'International Tables Vol C Tables 4.2.6.8 and 6.1.1.4'
H H 0.0000 0.0000 'International Tables Vol C Tables 4.2.6.8 and 6.1.1.4'
Cu Cu 0.3201 1.2651 'International Tables Vol C Tables 4.2.6.8 and 6.1.1.4'
N N 0.0061 0.0033 'International Tables Vol C Tables 4.2.6.8 and 6.1.1.4'

loop_
_geom_angle_atom_site_label_1
_geom_angle_atom_site_label_2
_geom_angle_atom_site_label_3
_geom_angle
_geom_angle_site_symmetry_1
_geom_angle_site_symmetry_3
_geom_angle_publ_flag
N1 Cu1 N4 156.50(7) . . ?
N1 Cu1 Cu3 123.06(5) . . ?
N4 Cu1 Cu3 79.37(5) . . ?
N1 Cu1 Cu2 76.76(5) . . ?
N4 Cu1 Cu2 126.34(5) . . ?
Cu3 Cu1 Cu2 53.808(9) . . ?
N3 Cu2 C101 159.44(8) . . ?
N3 Cu2 Cu3 145.63(5) . . ?
C101 Cu2 Cu3 51.28(6) . . ?
N3 Cu2 Cu1 83.99(5) . . ?
C101 Cu2 Cu1 113.84(7) . . ?
Cu3 Cu2 Cu1 62.610(10) . . ?
N6 Cu3 C101 162.48(8) . . ?
N6 Cu3 Cu2 144.83(5) . . ?
C101 Cu3 Cu2 52.01(6) . . ?
N6 Cu3 Cu1 81.69(5) . . ?
C101 Cu3 Cu1 115.54(6) . . ?
Cu2 Cu3 Cu1 63.581(10) . . ?
N2 N1 C1 112.35(16) . . ?
N2 N1 Cu1 132.08(14) . . ?
C1 N1 Cu1 115.04(13) . . ?
N3 N2 N1 114.91(16) . . ?
N2 N3 C13 110.95(16) . . ?
N2 N3 Cu2 122.29(13) . . ?
C13 N3 Cu2 123.65(13) . . ?
N5 N4 C25 111.77(16) . . ?
N5 N4 Cu1 128.83(14) . . ?
C25 N4 Cu1 119.18(13) . . ?
N6 N5 N4 114.16(17) . . ?
N5 N6 C37 112.74(17) . . ?
N5 N6 Cu3 125.45(14) . . ?
C37 N6 Cu3 119.13(15) . . ?
C2 C1 C6 121.82(19) . . ?
C2 C1 N1 118.64(18) . . ?
C6 C1 N1 119.36(19) . . ?
C3 C2 C1 118.0(2) . . ?
C3 C2 C10 120.0(2) . . ?
C1 C2 C10 122.01(19) . . ?
C4 C3 C2 121.2(2) . . ?
C4 C3 H3 119.4 . . ?
C2 C3 H3 119.4 . . ?
C3 C4 C5 120.2(2) . . ?
C3 C4 H4 119.9 . . ?
C5 C4 H4 119.9 . . ?
C4 C5 C6 121.1(2) . . ?
C4 C5 H5 119.5 . . ?
C6 C5 H5 119.5 . . ?
C5 C6 C1 117.7(2) . . ?
C5 C6 C7 120.7(2) . . ?
C1 C6 C7 121.6(2) . . ?
C9 C7 C8 111.4(2) . . ?
C9 C7 C6 111.5(2) . . ?
C8 C7 C6 112.1(2) . . ?
C9 C7 H7 107.2 . . ?
C8 C7 H7 107.2 . . ?
C6 C7 H7 107.2 . . ?
C7 C8 H8A 109.5 . . ?
C7 C8 H8B 109.5 . . ?
H8A C8 H8B 109.5 . . ?
C7 C8 H8C 109.5 . . ?
H8A C8 H8C 109.5 . . ?
H8B C8 H8C 109.5 . . ?
C7 C9 H9A 109.5 . . ?
C7 C9 H9B 109.5 . . ?
H9A C9 H9B 109.5 . . ?
C7 C9 H9C 109.5 . . ?
H9A C9 H9C 109.5 . . ?
H9B C9 H9C 109.5 . . ?
C2 C10 C11 110.4(2) . . ?
C2 C10 C12 112.1(2) . . ?
C11 C10 C12 111.0(2) . . ?
C2 C10 H10 107.7 . . ?
C11 C10 H10 107.7 . . ?
C12 C10 H10 107.7 . . ?
C10 C11 H11A 109.5 . . ?
C10 C11 H11B 109.5 . . ?
H11A C11 H11B 109.5 . . ?
C10 C11 H11C 109.5 . . ?
H11A C11 H11C 109.5 . . ?
H11B C11 H11C 109.5 . . ?
C10 C12 H12A 109.5 . . ?
C10 C12 H12B 109.5 . . ?
H12A C12 H12B 109.5 . . ?
C10 C12 H12C 109.5 . . ?
H12A C12 H12C 109.5 . . ?
H12B C12 H12C 109.5 . . ?
C18 C13 C14 121.6(2) . . ?
C18 C13 N3 118.83(19) . . ?
C14 C13 N3 119.57(19) . . ?
C15 C14 C13 117.8(2) . . ?
C15 C14 C22 121.0(2) . . ?
C13 C14 C22 121.14(19) . . ?
C16 C15 C14 121.3(2) . . ?
C16 C15 H15 119.4 . . ?
C14 C15 H15 119.4 . . ?
C17 C16 C15 120.0(2) . . ?
C17 C16 H16 120.0 . . ?
C15 C16 H16 120.0 . . ?
C16 C17 C18 121.3(2) . . ?
C16 C17 H17 119.4 . . ?
C18 C17 H17 119.4 . . ?
C17 C18 C13 117.9(2) . . ?
C17 C18 C19 120.6(2) . . ?
C13 C18 C19 121.4(2) . . ?
C21 C19 C18 114.1(2) . . ?
C21 C19 C20 111.2(2) . . ?
C18 C19 C20 110.3(2) . . ?
C21 C19 H19 107.0 . . ?
C18 C19 H19 107.0 . . ?
C20 C19 H19 107.0 . . ?
C19 C20 H20A 109.5 . . ?
C19 C20 H20B 109.5 . . ?
H20A C20 H20B 109.5 . . ?
C19 C20 H20C 109.5 . . ?
H20A C20 H20C 109.5 . . ?
H20B C20 H20C 109.5 . . ?
C19 C21 H21A 109.5 . . ?
C19 C21 H21B 109.5 . . ?
H21A C21 H21B 109.5 . . ?
C19 C21 H21C 109.5 . . ?
H21A C21 H21C 109.5 . . ?
H21B C21 H21C 109.5 . . ?
C23 C22 C24 110.2(2) . . ?
C23 C22 C14 108.8(2) . . ?
C24 C22 C14 113.9(2) . . ?
C23 C22 H22 107.9 . . ?
C24 C22 H22 107.9 . . ?
C14 C22 H22 107.9 . . ?
C22 C23 H23A 109.5 . . ?
C22 C23 H23B 109.5 . . ?
H23A C23 H23B 109.5 . . ?
C22 C23 H23C 109.5 . . ?
H23A C23 H23C 109.5 . . ?
H23B C23 H23C 109.5 . . ?
C22 C24 H24A 109.5 . . ?
C22 C24 H24B 109.5 . . ?
H24A C24 H24B 109.5 . . ?
C22 C24 H24C 109.5 . . ?
H24A C24 H24C 109.5 . . ?
H24B C24 H24C 109.5 . . ?
C30 C25 C26 122.0(2) . . ?
C30 C25 N4 117.10(19) . . ?
C26 C25 N4 120.86(19) . . ?
C27 C26 C25 117.2(2) . . ?
C27 C26 C34 121.4(2) . . ?
C25 C26 C34 121.4(2) . . ?
C28 C27 C26 121.5(2) . . ?
C28 C27 H27 119.3 . . ?
C26 C27 H27 119.3 . . ?
C29 C28 C27 120.3(2) . . ?
C29 C28 H28 119.9 . . ?
C27 C28 H28 119.9 . . ?
C28 C29 C30 121.1(2) . . ?
C28 C29 H29 119.5 . . ?
C30 C29 H29 119.5 . . ?
C29 C30 C25 118.0(2) . . ?
C29 C30 C31 120.3(2) . . ?
C25 C30 C31 121.7(2) . . ?
C32 C31 C30 110.8(2) . . ?
C32 C31 C33 109.9(2) . . ?
C30 C31 C33 111.8(2) . . ?
C32 C31 H31 108.1 . . ?
C30 C31 H31 108.1 . . ?
C33 C31 H31 108.1 . . ?
C31 C32 H32A 109.5 . . ?
C31 C32 H32B 109.5 . . ?
H32A C32 H32B 109.5 . . ?
C31 C32 H32C 109.5 . . ?
H32A C32 H32C 109.5 . . ?
H32B C32 H32C 109.5 . . ?
C31 C33 H33A 109.5 . . ?
C31 C33 H33B 109.5 . . ?
H33A C33 H33B 109.5 . . ?
C31 C33 H33C 109.5 . . ?
H33A C33 H33C 109.5 . . ?
H33B C33 H33C 109.5 . . ?
C26 C34 C35 111.2(2) . . ?
C26 C34 C36 112.9(2) . . ?
C35 C34 C36 109.3(2) . . ?
C26 C34 H34 107.7 . . ?
C35 C34 H34 107.7 . . ?
C36 C34 H34 107.7 . . ?
C34 C35 H35A 109.5 . . ?
C34 C35 H35B 109.5 . . ?
H35A C35 H35B 109.5 . . ?
C34 C35 H35C 109.5 . . ?
H35A C35 H35C 109.5 . . ?
H35B C35 H35C 109.5 . . ?
C34 C36 H36A 109.5 . . ?
C34 C36 H36B 109.5 . . ?
H36A C36 H36B 109.5 . . ?
C34 C36 H36C 109.5 . . ?
H36A C36 H36C 109.5 . . ?
H36B C36 H36C 109.5 . . ?
C38 C37 C42 122.3(2) . . ?
C38 C37 N6 118.3(2) . . ?
C42 C37 N6 119.4(2) . . ?
C39 C38 C37 117.4(3) . . ?
C39 C38 C46 121.1(3) . . ?
C37 C38 C46 121.4(2) . . ?
C40 C39 C38 121.2(3) . . ?
C40 C39 H39 119.4 . . ?
C38 C39 H39 119.4 . . ?
C39 C40 C41 120.7(3) . . ?
C39 C40 H40 119.6 . . ?
C41 C40 H40 119.6 . . ?
C40 C41 C42 120.9(3) . . ?
C40 C41 H41 119.5 . . ?
C42 C41 H41 119.5 . . ?
C41 C42 C37 117.4(3) . . ?
C41 C42 C43 120.4(3) . . ?
C37 C42 C43 122.1(2) . . ?
C42 C43 C44 111.8(3) . . ?
C42 C43 C45 111.9(3) . . ?
C44 C43 C45 110.8(3) . . ?
C42 C43 H43 107.4 . . ?
C44 C43 H43 107.4 . . ?
C45 C43 H43 107.4 . . ?
C43 C44 H44A 109.5 . . ?
C43 C44 H44B 109.5 . . ?
H44A C44 H44B 109.5 . . ?
C43 C44 H44C 109.5 . . ?
H44A C44 H44C 109.5 . . ?
H44B C44 H44C 109.5 . . ?
C43 C45 H45A 109.5 . . ?
C43 C45 H45B 109.5 . . ?
H45A C45 H45B 109.5 . . ?
C43 C45 H45C 109.5 . . ?
H45A C45 H45C 109.5 . . ?
H45B C45 H45C 109.5 . . ?
C38 C46 C48 110.7(3) . . ?
C38 C46 C47 112.9(3) . . ?
C48 C46 C47 110.5(3) . . ?
C38 C46 H46 107.5 . . ?
C48 C46 H46 107.5 . . ?
C47 C46 H46 107.5 . . ?
C46 C47 H47A 109.5 . . ?
C46 C47 H47B 109.5 . . ?
H47A C47 H47B 109.5 . . ?
C46 C47 H47C 109.5 . . ?
H47A C47 H47C 109.5 . . ?
H47B C47 H47C 109.5 . . ?
C46 C48 H48A 109.5 . . ?
C46 C48 H48B 109.5 . . ?
H48A C48 H48B 109.5 . . ?
C46 C48 H48C 109.5 . . ?
H48A C48 H48C 109.5 . . ?
H48B C48 H48C 109.5 . . ?
C102 C101 C106 117.8(2) . . ?
C102 C101 Cu3 119.07(16) . . ?
C106 C101 Cu3 112.46(16) . . ?
C102 C101 Cu2 110.26(15) . . ?
C106 C101 Cu2 113.40(15) . . ?
Cu3 C101 Cu2 76.71(8) . . ?
C103 C102 C101 119.6(2) . . ?
C103 C102 C107 119.9(2) . . ?
C101 C102 C107 120.5(2) . . ?
C102 C103 C104 122.5(2) . . ?
C102 C103 H103 118.7 . . ?
C104 C103 H103 118.7 . . ?
C105 C104 C103 117.9(2) . . ?
C105 C104 C108 121.0(3) . . ?
C103 C104 C108 121.1(3) . . ?
C104 C105 C106 121.7(2) . . ?
C104 C105 H105 119.1 . . ?
C106 C105 H105 119.1 . . ?
C105 C106 C101 120.4(2) . . ?
C105 C106 C109 118.8(2) . . ?
C101 C106 C109 120.8(2) . . ?
C102 C107 H10A 109.5 . . ?
C102 C107 H10B 109.5 . . ?
H10A C107 H10B 109.5 . . ?
C102 C107 H10C 109.5 . . ?
H10A C107 H10C 109.5 . . ?
H10B C107 H10C 109.5 . . ?
C104 C108 H10D 109.5 . . ?
C104 C108 H10E 109.5 . . ?
H10D C108 H10E 109.5 . . ?
C104 C108 H10F 109.5 . . ?
H10D C108 H10F 109.5 . . ?
H10E C108 H10F 109.5 . . ?
C106 C109 H10G 109.5 . . ?
C106 C109 H10H 109.5 . . ?
H10G C109 H10H 109.5 . . ?
C106 C109 H10I 109.5 . . ?
H10G C109 H10I 109.5 . . ?
H10H C109 H10I 109.5 . . ?
C2S C1S C6S 120.0 . . ?
C2S C1S C7S 119.5 . . ?
C6S C1S C7S 120.5 . . ?
C1S C2S C3S 120.0 . . ?
C1S C2S H2S 120.0 . . ?
C3S C2S H2S 120.0 . . ?
C2S C3S C4S 120.0 . . ?
C2S C3S H3S 120.0 . . ?
C4S C3S H3S 120.0 . . ?
C5S C4S C3S 120.0 . . ?
C5S C4S H4S 120.0 . . ?
C3S C4S H4S 120.0 . . ?
C4S C5S C6S 120.0 . . ?
C4S C5S H5S 120.0 . . ?
C6S C5S H5S 120.0 . . ?
C5S C6S C1S 120.0 . . ?
C5S C6S H6S 120.0 . . ?
C1S C6S H6S 120.0 . . ?
C1S C7S H7S1 109.5 . . ?
C1S C7S H7S2 109.5 . . ?
H7S1 C7S H7S2 109.5 . . ?
C1S C7S H7S3 109.5 . . ?
H7S1 C7S H7S3 109.5 . . ?
H7S2 C7S H7S3 109.5 . . ?
C26S C21S C22S 116.7(3) . . ?
C26S C21S C27S 122.2(3) . . ?
C22S C21S C27S 121.1(3) . . ?
C23S C22S C21S 120.4(3) . . ?
C23S C22S H22S 119.8 . . ?
C21S C22S H22S 119.8 . . ?
C24S C23S C22S 120.4(3) . . ?
C24S C23S H23S 119.8 . . ?
C22S C23S H23S 119.8 . . ?
C23S C24S C25S 120.2(4) . . ?
C23S C24S H24S 119.9 . . ?
C25S C24S H24S 119.9 . . ?
C26S C25S C24S 120.3(3) . . ?
C26S C25S H25S 119.9 . . ?
C24S C25S H25S 119.9 . . ?
C25S C26S C21S 122.0(3) . . ?
C25S C26S H26S 119.0 . . ?
C21S C26S H26S 119.0 . . ?
C21S C27S H27A 109.5 . . ?
C21S C27S H27B 109.5 . . ?
H27A C27S H27B 109.5 . . ?
C21S C27S H27C 109.5 . . ?
H27A C27S H27C 109.5 . . ?
H27B C27S H27C 109.5 . . ?

loop_
_geom_bond_atom_site_label_1
_geom_bond_atom_site_label_2
_geom_bond_distance
_geom_bond_site_symmetry_2
_geom_bond_publ_flag
Cu1 N1 1.8911(17) . ?
Cu1 N4 1.8928(18) . ?
Cu1 Cu3 2.6836(3) . ?
Cu1 Cu2 2.7068(4) . ?
Cu2 N3 1.8932(17) . ?
Cu2 C101 1.975(2) . ?
Cu2 Cu3 2.4393(4) . ?
Cu3 N6 1.8828(19) . ?
Cu3 C101 1.956(2) . ?
N1 N2 1.300(2) . ?
N1 C1 1.446(3) . ?
N2 N3 1.297(2) . ?
N3 C13 1.448(3) . ?
N4 N5 1.300(2) . ?
N4 C25 1.449(3) . ?
N5 N6 1.300(3) . ?
N6 C37 1.443(3) . ?
C1 C2 1.400(3) . ?
C1 C6 1.403(3) . ?
C2 C3 1.386(3) . ?
C2 C10 1.524(3) . ?
C3 C4 1.375(4) . ?
C3 H3 0.9500 . ?
C4 C5 1.381(4) . ?
C4 H4 0.9500 . ?
C5 C6 1.391(3) . ?
C5 H5 0.9500 . ?
C6 C7 1.521(3) . ?
C7 C9 1.510(4) . ?
C7 C8 1.517(4) . ?
C7 H7 1.0000 . ?
C8 H8A 0.9800 . ?
C8 H8B 0.9800 . ?
C8 H8C 0.9800 . ?
C9 H9A 0.9800 . ?
C9 H9B 0.9800 . ?
C9 H9C 0.9800 . ?
C10 C11 1.525(4) . ?
C10 C12 1.526(4) . ?
C10 H10 1.0000 . ?
C11 H11A 0.9800 . ?
C11 H11B 0.9800 . ?
C11 H11C 0.9800 . ?
C12 H12A 0.9800 . ?
C12 H12B 0.9800 . ?
C12 H12C 0.9800 . ?
C13 C18 1.402(3) . ?
C13 C14 1.407(3) . ?
C14 C15 1.387(3) . ?
C14 C22 1.524(3) . ?
C15 C16 1.382(4) . ?
C15 H15 0.9500 . ?
C16 C17 1.377(4) . ?
C16 H16 0.9500 . ?
C17 C18 1.392(3) . ?
C17 H17 0.9500 . ?
C18 C19 1.517(3) . ?
C19 C21 1.513(4) . ?
C19 C20 1.519(4) . ?
C19 H19 1.0000 . ?
C20 H20A 0.9800 . ?
C20 H20B 0.9800 . ?
C20 H20C 0.9800 . ?
C21 H21A 0.9800 . ?
C21 H21B 0.9800 . ?
C21 H21C 0.9800 . ?
C22 C23 1.523(4) . ?
C22 C24 1.523(3) . ?
C22 H22 1.0000 . ?
C23 H23A 0.9800 . ?
C23 H23B 0.9800 . ?
C23 H23C 0.9800 . ?
C24 H24A 0.9800 . ?
C24 H24B 0.9800 . ?
C24 H24C 0.9800 . ?
C25 C30 1.400(3) . ?
C25 C26 1.408(3) . ?
C26 C27 1.399(3) . ?
C26 C34 1.519(3) . ?
C27 C28 1.380(4) . ?
C27 H27 0.9500 . ?
C28 C29 1.373(4) . ?
C28 H28 0.9500 . ?
C29 C30 1.397(3) . ?
C29 H29 0.9500 . ?
C30 C31 1.519(3) . ?
C31 C32 1.518(4) . ?
C31 C33 1.529(4) . ?
C31 H31 1.0000 . ?
C32 H32A 0.9800 . ?
C32 H32B 0.9800 . ?
C32 H32C 0.9800 . ?
C33 H33A 0.9800 . ?
C33 H33B 0.9800 . ?
C33 H33C 0.9800 . ?
C34 C35 1.521(4) . ?
C34 C36 1.531(4) . ?
C34 H34 1.0000 . ?
C35 H35A 0.9800 . ?
C35 H35B 0.9800 . ?
C35 H35C 0.9800 . ?
C36 H36A 0.9800 . ?
C36 H36B 0.9800 . ?
C36 H36C 0.9800 . ?
C37 C38 1.399(4) . ?
C37 C42 1.404(4) . ?
C38 C39 1.399(4) . ?
C38 C46 1.512(5) . ?
C39 C40 1.364(5) . ?
C39 H39 0.9500 . ?
C40 C41 1.382(5) . ?
C40 H40 0.9500 . ?
C41 C42 1.394(4) . ?
C41 H41 0.9500 . ?
C42 C43 1.519(4) . ?
C43 C44 1.522(4) . ?
C43 C45 1.527(5) . ?
C43 H43 1.0000 . ?
C44 H44A 0.9800 . ?
C44 H44B 0.9800 . ?
C44 H44C 0.9800 . ?
C45 H45A 0.9800 . ?
C45 H45B 0.9800 . ?
C45 H45C 0.9800 . ?
C46 C48 1.523(7) . ?
C46 C47 1.524(6) . ?
C46 H46 1.0000 . ?
C47 H47A 0.9800 . ?
C47 H47B 0.9800 . ?
C47 H47C 0.9800 . ?
C48 H48A 0.9800 . ?
C48 H48B 0.9800 . ?
C48 H48C 0.9800 . ?
C101 C102 1.413(3) . ?
C101 C106 1.417(3) . ?
C102 C103 1.386(4) . ?
C102 C107 1.512(4) . ?
C103 C104 1.390(4) . ?
C103 H103 0.9500 . ?
C104 C105 1.380(4) . ?
C104 C108 1.506(4) . ?
C105 C106 1.388(3) . ?
C105 H105 0.9500 . ?
C106 C109 1.508(3) . ?
C107 H10A 0.9800 . ?
C107 H10B 0.9800 . ?
C107 H10C 0.9800 . ?
C108 H10D 0.9800 . ?
C108 H10E 0.9800 . ?
C108 H10F 0.9800 . ?
C109 H10G 0.9800 . ?
C109 H10H 0.9800 . ?
C109 H10I 0.9800 . ?
C1S C2S 1.3900 . ?
C1S C6S 1.3900 . ?
C1S C7S 1.4123 . ?
C2S C3S 1.3900 . ?
C2S H2S 0.9500 . ?
C3S C4S 1.3900 . ?
C3S H3S 0.9500 . ?
C4S C5S 1.3900 . ?
C4S H4S 0.9500 . ?
C5S C6S 1.3900 . ?
C5S H5S 0.9500 . ?
C6S H6S 0.9500 . ?
C7S H7S1 0.9800 . ?
C7S H7S2 0.9800 . ?
C7S H7S3 0.9800 . ?
C21S C26S 1.387(4) . ?
C21S C22S 1.401(5) . ?
C21S C27S 1.486(5) . ?
C22S C23S 1.389(5) . ?
C22S H22S 0.9500 . ?
C23S C24S 1.352(5) . ?
C23S H23S 0.9500 . ?
C24S C25S 1.362(5) . ?
C24S H24S 0.9500 . ?
C25S C26S 1.362(5) . ?
C25S H25S 0.9500 . ?
C26S H26S 0.9500 . ?
C27S H27A 0.9800 . ?
C27S H27B 0.9800 . ?
C27S H27C 0.9800 . ?

loop_
_geom_torsion_atom_site_label_1
_geom_torsion_atom_site_label_2
_geom_torsion_atom_site_label_3
_geom_torsion_atom_site_label_4
_geom_torsion
_geom_torsion_site_symmetry_1
_geom_torsion_site_symmetry_2
_geom_torsion_site_symmetry_3
_geom_torsion_site_symmetry_4
_geom_torsion_publ_flag
N1 Cu1 Cu2 N3 -21.58(7) . . . . ?
N4 Cu1 Cu2 N3 153.63(9) . . . . ?
Cu3 Cu1 Cu2 N3 -171.65(6) . . . . ?
N1 Cu1 Cu2 C101 147.77(9) . . . . ?
N4 Cu1 Cu2 C101 -37.01(10) . . . . ?
Cu3 Cu1 Cu2 C101 -2.30(7) . . . . ?
N1 Cu1 Cu2 Cu3 150.07(5) . . . . ?
N4 Cu1 Cu2 Cu3 -34.71(7) . . . . ?
N3 Cu2 Cu3 N6 24.64(15) . . . . ?
C101 Cu2 Cu3 N6 -172.88(14) . . . . ?
Cu1 Cu2 Cu3 N6 9.82(11) . . . . ?
N3 Cu2 Cu3 C101 -162.48(13) . . . . ?
Cu1 Cu2 Cu3 C101 -177.30(8) . . . . ?
N3 Cu2 Cu3 Cu1 14.82(10) . . . . ?
C101 Cu2 Cu3 Cu1 177.30(8) . . . . ?
N1 Cu1 Cu3 N6 150.28(9) . . . . ?
N4 Cu1 Cu3 N6 -22.12(8) . . . . ?
Cu2 Cu1 Cu3 N6 -174.30(6) . . . . ?
N1 Cu1 Cu3 C101 -33.07(10) . . . . ?
N4 Cu1 Cu3 C101 154.53(9) . . . . ?
Cu2 Cu1 Cu3 C101 2.35(7) . . . . ?
N1 Cu1 Cu3 Cu2 -35.42(6) . . . . ?
N4 Cu1 Cu3 Cu2 152.18(6) . . . . ?
N4 Cu1 N1 N2 -144.35(19) . . . . ?
Cu3 Cu1 N1 N2 54.68(19) . . . . ?
Cu2 Cu1 N1 N2 25.96(17) . . . . ?
N4 Cu1 N1 C1 26.5(3) . . . . ?
Cu3 Cu1 N1 C1 -134.51(12) . . . . ?
Cu2 Cu1 N1 C1 -163.23(14) . . . . ?
C1 N1 N2 N3 175.71(17) . . . . ?
Cu1 N1 N2 N3 -13.3(3) . . . . ?
N1 N2 N3 C13 179.56(17) . . . . ?
N1 N2 N3 Cu2 -19.7(2) . . . . ?
C101 Cu2 N3 N2 -122.7(2) . . . . ?
Cu3 Cu2 N3 N2 15.3(2) . . . . ?
Cu1 Cu2 N3 N2 28.50(15) . . . . ?
C101 Cu2 N3 C13 35.5(3) . . . . ?
Cu3 Cu2 N3 C13 173.53(12) . . . . ?
Cu1 Cu2 N3 C13 -173.26(16) . . . . ?
N1 Cu1 N4 N5 -137.97(19) . . . . ?
Cu3 Cu1 N4 N5 25.89(17) . . . . ?
Cu2 Cu1 N4 N5 53.8(2) . . . . ?
N1 Cu1 N4 C25 36.1(3) . . . . ?
Cu3 Cu1 N4 C25 -160.08(16) . . . . ?
Cu2 Cu1 N4 C25 -132.20(13) . . . . ?
C25 N4 N5 N6 172.72(18) . . . . ?
Cu1 N4 N5 N6 -12.9(3) . . . . ?
N4 N5 N6 C37 177.93(19) . . . . ?
N4 N5 N6 Cu3 -20.9(3) . . . . ?
C101 Cu3 N6 N5 -139.9(3) . . . . ?
Cu2 Cu3 N6 N5 21.1(3) . . . . ?
Cu1 Cu3 N6 N5 30.00(18) . . . . ?
C101 Cu3 N6 C37 20.1(4) . . . . ?
Cu2 Cu3 N6 C37 -178.82(13) . . . . ?
Cu1 Cu3 N6 C37 -169.94(18) . . . . ?
N2 N1 C1 C2 -94.8(2) . . . . ?
Cu1 N1 C1 C2 92.5(2) . . . . ?
N2 N1 C1 C6 89.9(2) . . . . ?
Cu1 N1 C1 C6 -82.8(2) . . . . ?
C6 C1 C2 C3 0.6(3) . . . . ?
N1 C1 C2 C3 -174.59(19) . . . . ?
C6 C1 C2 C10 179.1(2) . . . . ?
N1 C1 C2 C10 4.0(3) . . . . ?
C1 C2 C3 C4 -0.2(3) . . . . ?
C10 C2 C3 C4 -178.8(2) . . . . ?
C2 C3 C4 C5 -0.8(4) . . . . ?
C3 C4 C5 C6 1.4(4) . . . . ?
C4 C5 C6 C1 -1.1(3) . . . . ?
C4 C5 C6 C7 179.4(2) . . . . ?
C2 C1 C6 C5 0.1(3) . . . . ?
N1 C1 C6 C5 175.2(2) . . . . ?
C2 C1 C6 C7 179.6(2) . . . . ?
N1 C1 C6 C7 -5.3(3) . . . . ?
C5 C6 C7 C9 75.4(3) . . . . ?
C1 C6 C7 C9 -104.1(3) . . . . ?
C5 C6 C7 C8 -50.3(3) . . . . ?
C1 C6 C7 C8 130.1(2) . . . . ?
C3 C2 C10 C11 75.7(3) . . . . ?
C1 C2 C10 C11 -102.8(3) . . . . ?
C3 C2 C10 C12 -48.6(3) . . . . ?
C1 C2 C10 C12 132.9(2) . . . . ?
N2 N3 C13 C18 94.8(2) . . . . ?
Cu2 N3 C13 C18 -65.5(2) . . . . ?
N2 N3 C13 C14 -85.6(2) . . . . ?
Cu2 N3 C13 C14 114.0(2) . . . . ?
C18 C13 C14 C15 -3.8(3) . . . . ?
N3 C13 C14 C15 176.7(2) . . . . ?
C18 C13 C14 C22 174.1(2) . . . . ?
N3 C13 C14 C22 -5.4(3) . . . . ?
C13 C14 C15 C16 2.3(4) . . . . ?
C22 C14 C15 C16 -175.6(3) . . . . ?
C14 C15 C16 C17 0.3(4) . . . . ?
C15 C16 C17 C18 -1.7(4) . . . . ?
C16 C17 C18 C13 0.3(4) . . . . ?
C16 C17 C18 C19 -176.3(3) . . . . ?
C14 C13 C18 C17 2.5(3) . . . . ?
N3 C13 C18 C17 -177.9(2) . . . . ?
C14 C13 C18 C19 179.1(2) . . . . ?
N3 C13 C18 C19 -1.4(3) . . . . ?
C17 C18 C19 C21 -45.8(3) . . . . ?
C13 C18 C19 C21 137.8(2) . . . . ?
C17 C18 C19 C20 80.2(3) . . . . ?
C13 C18 C19 C20 -96.3(3) . . . . ?
C15 C14 C22 C23 91.5(3) . . . . ?
C13 C14 C22 C23 -86.4(3) . . . . ?
C15 C14 C22 C24 -31.8(3) . . . . ?
C13 C14 C22 C24 150.3(2) . . . . ?
N5 N4 C25 C30 -106.8(2) . . . . ?
Cu1 N4 C25 C30 78.2(2) . . . . ?
N5 N4 C25 C26 75.1(2) . . . . ?
Cu1 N4 C25 C26 -99.9(2) . . . . ?
C30 C25 C26 C27 -0.6(3) . . . . ?
N4 C25 C26 C27 177.41(19) . . . . ?
C30 C25 C26 C34 -179.5(2) . . . . ?
N4 C25 C26 C34 -1.5(3) . . . . ?
C25 C26 C27 C28 -0.7(3) . . . . ?
C34 C26 C27 C28 178.2(2) . . . . ?
C26 C27 C28 C29 0.9(4) . . . . ?
C27 C28 C29 C30 0.2(4) . . . . ?
C28 C29 C30 C25 -1.5(3) . . . . ?
C28 C29 C30 C31 178.2(2) . . . . ?
C26 C25 C30 C29 1.6(3) . . . . ?
N4 C25 C30 C29 -176.40(19) . . . . ?
C26 C25 C30 C31 -178.1(2) . . . . ?
N4 C25 C30 C31 3.9(3) . . . . ?
C29 C30 C31 C32 65.5(3) . . . . ?
C25 C30 C31 C32 -114.8(3) . . . . ?
C29 C30 C31 C33 -57.4(3) . . . . ?
C25 C30 C31 C33 122.3(3) . . . . ?
C27 C26 C34 C35 -100.3(3) . . . . ?
C25 C26 C34 C35 78.6(3) . . . . ?
C27 C26 C34 C36 23.0(3) . . . . ?
C25 C26 C34 C36 -158.1(2) . . . . ?
N5 N6 C37 C38 -102.2(3) . . . . ?
Cu3 N6 C37 C38 95.3(2) . . . . ?
N5 N6 C37 C42 80.6(3) . . . . ?
Cu3 N6 C37 C42 -81.8(2) . . . . ?
C42 C37 C38 C39 -1.7(4) . . . . ?
N6 C37 C38 C39 -178.8(2) . . . . ?
C42 C37 C38 C46 -179.3(3) . . . . ?
N6 C37 C38 C46 3.6(4) . . . . ?
C37 C38 C39 C40 0.2(5) . . . . ?
C46 C38 C39 C40 177.8(3) . . . . ?
C38 C39 C40 C41 0.9(5) . . . . ?
C39 C40 C41 C42 -0.4(5) . . . . ?
C40 C41 C42 C37 -1.1(4) . . . . ?
C40 C41 C42 C43 178.1(3) . . . . ?
C38 C37 C42 C41 2.2(4) . . . . ?
N6 C37 C42 C41 179.2(2) . . . . ?
C38 C37 C42 C43 -177.0(2) . . . . ?
N6 C37 C42 C43 0.0(3) . . . . ?
C41 C42 C43 C44 68.0(3) . . . . ?
C37 C42 C43 C44 -112.9(3) . . . . ?
C41 C42 C43 C45 -56.8(3) . . . . ?
C37 C42 C43 C45 122.3(3) . . . . ?
C39 C38 C46 C48 -77.6(4) . . . . ?
C37 C38 C46 C48 99.9(3) . . . . ?
C39 C38 C46 C47 46.8(4) . . . . ?
C37 C38 C46 C47 -135.7(3) . . . . ?
N6 Cu3 C101 C102 60.3(4) . . . . ?
Cu2 Cu3 C101 C102 -106.01(18) . . . . ?
Cu1 Cu3 C101 C102 -108.69(16) . . . . ?
N6 Cu3 C101 C106 -83.6(3) . . . . ?
Cu2 Cu3 C101 C106 110.11(17) . . . . ?
Cu1 Cu3 C101 C106 107.43(14) . . . . ?
N6 Cu3 C101 Cu2 166.3(3) . . . . ?
Cu1 Cu3 C101 Cu2 -2.68(8) . . . . ?
N3 Cu2 C101 C102 -92.5(3) . . . . ?
Cu3 Cu2 C101 C102 116.42(18) . . . . ?
Cu1 Cu2 C101 C102 119.04(15) . . . . ?
N3 Cu2 C101 C106 42.1(3) . . . . ?
Cu3 Cu2 C101 C106 -109.00(18) . . . . ?
Cu1 Cu2 C101 C106 -106.38(16) . . . . ?
N3 Cu2 C101 Cu3 151.1(2) . . . . ?
Cu1 Cu2 C101 Cu3 2.62(8) . . . . ?
C106 C101 C102 C103 -1.8(3) . . . . ?
Cu3 C101 C102 C103 -143.8(2) . . . . ?
Cu2 C101 C102 C103 130.5(2) . . . . ?
C106 C101 C102 C107 178.6(2) . . . . ?
Cu3 C101 C102 C107 36.7(3) . . . . ?
Cu2 C101 C102 C107 -49.0(3) . . . . ?
C101 C102 C103 C104 0.2(4) . . . . ?
C107 C102 C103 C104 179.8(2) . . . . ?
C102 C103 C104 C105 1.5(4) . . . . ?
C102 C103 C104 C108 -178.4(3) . . . . ?
C103 C104 C105 C106 -1.6(4) . . . . ?
C108 C104 C105 C106 178.3(3) . . . . ?
C104 C105 C106 C101 0.0(4) . . . . ?
C104 C105 C106 C109 178.9(2) . . . . ?
C102 C101 C106 C105 1.7(3) . . . . ?
Cu3 C101 C106 C105 146.05(19) . . . . ?
Cu2 C101 C106 C105 -129.2(2) . . . . ?
C102 C101 C106 C109 -177.1(2) . . . . ?
Cu3 C101 C106 C109 -32.8(3) . . . . ?
Cu2 C101 C106 C109 51.9(3) . . . . ?
C6S C1S C2S C3S 0.0 . . . . ?
C7S C1S C2S C3S 178.3 . . . . ?
C1S C2S C3S C4S 0.0 . . . . ?
C2S C3S C4S C5S 0.0 . . . . ?
C3S C4S C5S C6S 0.0 . . . . ?
C4S C5S C6S C1S 0.0 . . . . ?
C2S C1S C6S C5S 0.0 . . . . ?
C7S C1S C6S C5S -178.3 . . . . ?
C26S C21S C22S C23S 1.4(4) . . . . ?
C27S C21S C22S C23S -178.0(3) . . . . ?
C21S C22S C23S C24S -0.4(5) . . . . ?
C22S C23S C24S C25S -0.9(5) . . . . ?
C23S C24S C25S C26S 1.1(5) . . . . ?
C24S C25S C26S C21S -0.1(5) . . . . ?
C22S C21S C26S C25S -1.1(4) . . . . ?
C27S C21S C26S C25S 178.3(3) . . . . ?
